data_4034502
loop_
_publ_author_name
'Kumar, Virendra'
'Awasthi, Annapurna'
'Metya, Abhisek'
'Khan, Tabrez'

_publ_section_title
;
 A Metal-Free Domino Process for Regioselective Synthesis of
 1,2,4-Trisubstituted Pyrroles: Application toward the Formal Synthesis of
 Ningalin B.
;
_journal_issue 18
_journal_name_full 'The Journal of organic chemistry'
_journal_page_first 11581
_journal_page_last 11595
_journal_paper_doi 10.1021/acs.joc.9b01520
_journal_volume 84
_journal_year 2019
_chemical_formula_sum 'C17 H21 N O3'
_chemical_formula_weight 287.34
_space_group_crystal_system triclinic
_space_group_IT_number 2
_space_group_name_Hall '-P 1'
_space_group_name_H-M_alt 'P -1'
_atom_sites_solution_hydrogens geom
_audit_creation_method SHELXL-2014/7
_cell_angle_alpha 85.979(18)
_cell_angle_beta 88.879(19)
_cell_angle_gamma 88.814(17)
_cell_formula_units_Z 4
_cell_length_a 9.736(4)
_cell_length_b 11.089(4)
_cell_length_c 15.026(6)
_cell_measurement_reflns_used 58095
_cell_measurement_temperature 110(2)
_cell_measurement_theta_max 28.455
_cell_measurement_theta_min 2.211
_cell_volume 1617.6(11)
_computing_structure_refinement 'SHELXL-2014/7 (Sheldrick, 2014)'
_diffrn_ambient_temperature 110(2)
_diffrn_measured_fraction_theta_full 0.998
_diffrn_measured_fraction_theta_max 0.983
_diffrn_measurement_device_type 'Bruker D8 venture'
_diffrn_radiation_type MoK\a
_diffrn_radiation_wavelength 0.71073
_diffrn_reflns_av_R_equivalents 0.0463
_diffrn_reflns_av_unetI/netI 0.0293
_diffrn_reflns_Laue_measured_fraction_full 0.998
_diffrn_reflns_Laue_measured_fraction_max 0.983
_diffrn_reflns_limit_h_max 12
_diffrn_reflns_limit_h_min -12
_diffrn_reflns_limit_k_max 14
_diffrn_reflns_limit_k_min -14
_diffrn_reflns_limit_l_max 20
_diffrn_reflns_limit_l_min -19
_diffrn_reflns_number 58095
_diffrn_reflns_point_group_measured_fraction_full 0.998
_diffrn_reflns_point_group_measured_fraction_max 0.983
_diffrn_reflns_theta_full 25.242
_diffrn_reflns_theta_max 28.455
_diffrn_reflns_theta_min 2.211
_diffrn_source 'fine-focus sealed tube'
_exptl_absorpt_coefficient_mu 0.081
_exptl_crystal_colour Colourless
_exptl_crystal_density_diffrn 1.180
_exptl_crystal_description Block
_exptl_crystal_F_000 616
_refine_diff_density_max 0.396
_refine_diff_density_min -0.323
_refine_diff_density_rms 0.034
_refine_ls_extinction_method none
_refine_ls_goodness_of_fit_ref 1.026
_refine_ls_hydrogen_treatment constr
_refine_ls_matrix_type full
_refine_ls_number_parameters 387
_refine_ls_number_reflns 8012
_refine_ls_number_restraints 0
_refine_ls_restrained_S_all 1.026
_refine_ls_R_factor_all 0.1080
_refine_ls_R_factor_gt 0.0657
_refine_ls_shift/su_max 0.001
_refine_ls_shift/su_mean 0.000
_refine_ls_structure_factor_coef Fsqd
_refine_ls_weighting_details 'w=1/[\s^2^(Fo^2^)+(0.0719P)^2^+0.6919P] where P=(Fo^2^+2Fc^2^)/3'
_refine_ls_weighting_scheme calc
_refine_ls_wR_factor_gt 0.1631
_refine_ls_wR_factor_ref 0.1932
_reflns_Friedel_coverage 0.000
_reflns_number_gt 4990
_reflns_number_total 8012
_reflns_threshold_expression 'I > 2\s(I)'
_cod_data_source_file jo9b01520_si_002.cif
_cod_data_source_block mo_AM_06_0m
_cod_depositor_comments
;

2020-04-07
Z value and formula fixed to values more according to usual
chemical conventions.                 miguel
;
_cod_original_formula_sum 'C34 H42 N2 O6'
_cod_original_formula_weight 574.69
_cod_original_formula_units_Z 2
_cod_original_cell_volume 1617.7(11)
_cod_database_code 4034502
_shelx_shelxl_version_number 2014/7
_shelx_space_group_comment
;
The symmetry employed for this shelxl refinement is uniquely defined
by the following loop, which should always be used as a source of
symmetry information in preference to the above space-group names.
They are only intended as comments.
;

loop_
_space_group_symop_operation_xyz
'x, y, z'
'-x, -y, -z'

loop_
_atom_site_label
_atom_site_type_symbol
_atom_site_fract_x
_atom_site_fract_y
_atom_site_fract_z
_atom_site_U_iso_or_equiv
_atom_site_adp_type
_atom_site_occupancy
_atom_site_site_symmetry_order
_atom_site_calc_flag
_atom_site_refinement_flags_posn
_atom_site_refinement_flags_adp
O1 O 0.1425(2) 0.56614(17) 1.08412(13) 0.0935(6) Uani 1 1 d . .
O2 O -0.13910(19) 1.20721(18) 0.71928(15) 0.0978(7) Uani 1 1 d . .
O3 O 0.0080(2) 1.25138(17) 0.60766(14) 0.0949(6) Uani 1 1 d . .
O4 O 0.33642(18) 0.04783(13) 1.08972(10) 0.0671(4) Uani 1 1 d . .
O6 O 0.6109(2) 0.70267(19) 0.73468(13) 0.1018(7) Uani 1 1 d . .
O5 O 0.4807(2) 0.73715(18) 0.61576(14) 0.1000(7) Uani 1 1 d . .
N1 N 0.15472(19) 1.02118(16) 0.66501(12) 0.0590(4) Uani 1 1 d . .
N2 N 0.33757(19) 0.50995(16) 0.67377(12) 0.0594(5) Uani 1 1 d . .
C1 C 0.0271(4) 0.5440(3) 1.1424(2) 0.1079(11) Uani 1 1 d . .
H1A H 0.0078 0.6141 1.1749 0.162 Uiso 1 1 calc R U
H1B H 0.0472 0.4760 1.1836 0.162 Uiso 1 1 calc R U
H1C H -0.0514 0.5269 1.1080 0.162 Uiso 1 1 calc R U
C2 C 0.1269(3) 0.6514(2) 1.01477(16) 0.0665(6) Uani 1 1 d . .
C3 C 0.0116(3) 0.7230(3) 1.00101(17) 0.0768(7) Uani 1 1 d . .
H3 H -0.0632 0.7156 1.0403 0.092 Uiso 1 1 calc R U
C4 C 0.0079(2) 0.8056(3) 0.92838(17) 0.0754(7) Uani 1 1 d . .
H4 H -0.0712 0.8531 0.9193 0.090 Uiso 1 1 calc R U
C5 C 0.1164(2) 0.8214(2) 0.86821(14) 0.0553(5) Uani 1 1 d . .
C9 C 0.1090(2) 0.91292(19) 0.79322(14) 0.0535(5) Uani 1 1 d . .
C10 C 0.0146(2) 1.0096(2) 0.78322(15) 0.0602(5) Uani 1 1 d . .
H10 H -0.0559 1.0263 0.8234 0.072 Uiso 1 1 calc R U
C11 C 0.0428(2) 1.07547(19) 0.70486(14) 0.0556(5) Uani 1 1 d . .
C12 C -0.0269(2) 1.1856(2) 0.67003(16) 0.0626(6) Uani 1 1 d . .
C13 C -0.2244(3) 1.3131(3) 0.6964(3) 0.1019(10) Uani 1 1 d . .
H13A H -0.2474 1.3542 0.7498 0.122 Uiso 1 1 calc R U
H13B H -0.1745 1.3688 0.6555 0.122 Uiso 1 1 calc R U
C14 C -0.3475(4) 1.2778(3) 0.6556(3) 0.1118(11) Uani 1 1 d . .
H14A H -0.3248 1.2435 0.6002 0.168 Uiso 1 1 calc R U
H14B H -0.4067 1.3474 0.6446 0.168 Uiso 1 1 calc R U
H14C H -0.3937 1.2189 0.6947 0.168 Uiso 1 1 calc R U
C8 C 0.1938(2) 0.9238(2) 0.71856(15) 0.0605(5) Uani 1 1 d . .
H8 H 0.2671 0.8718 0.7068 0.073 Uiso 1 1 calc R U
C15 C 0.2188(3) 1.0543(2) 0.57685(15) 0.0685(6) Uani 1 1 d . .
H15 H 0.1667 1.1229 0.5489 0.082 Uiso 1 1 calc R U
C16 C 0.3637(3) 1.0936(3) 0.5885(2) 0.1026(10) Uani 1 1 d . .
H16A H 0.3636 1.1592 0.6269 0.154 Uiso 1 1 calc R U
H16B H 0.4029 1.1196 0.5314 0.154 Uiso 1 1 calc R U
H16C H 0.4171 1.0270 0.6147 0.154 Uiso 1 1 calc R U
C17 C 0.2119(4) 0.9500(3) 0.51713(19) 0.1084(11) Uani 1 1 d . .
H17A H 0.2701 0.8846 0.5401 0.163 Uiso 1 1 calc R U
H17B H 0.2423 0.9761 0.4579 0.163 Uiso 1 1 calc R U
H17C H 0.1189 0.9231 0.5156 0.163 Uiso 1 1 calc R U
C7 C 0.2358(3) 0.6643(2) 0.95540(18) 0.0742(7) Uani 1 1 d . .
H7 H 0.3141 0.6157 0.9642 0.089 Uiso 1 1 calc R U
C6 C 0.2310(2) 0.7475(2) 0.88343(16) 0.0662(6) Uani 1 1 d . .
H6 H 0.3060 0.7544 0.8442 0.079 Uiso 1 1 calc R U
C18 C 0.3076(3) -0.0753(2) 1.07602(18) 0.0727(7) Uani 1 1 d . .
H18A H 0.2193 -0.0794 1.0492 0.109 Uiso 1 1 calc R U
H18B H 0.3071 -0.1219 1.1323 0.109 Uiso 1 1 calc R U
H18C H 0.3769 -0.1072 1.0374 0.109 Uiso 1 1 calc R U
C19 C 0.3436(2) 0.12799(18) 1.01636(13) 0.0513(5) Uani 1 1 d . .
C20 C 0.3833(2) 0.24414(19) 1.03196(14) 0.0578(5) Uani 1 1 d . .
H20 H 0.4033 0.2631 1.0896 0.069 Uiso 1 1 calc R U
C21 C 0.3929(2) 0.33109(19) 0.96243(14) 0.0565(5) Uani 1 1 d . .
H21 H 0.4193 0.4086 0.9738 0.068 Uiso 1 1 calc R U
C22 C 0.3642(2) 0.30589(18) 0.87545(13) 0.0502(5) Uani 1 1 d . .
C25 C 0.3754(2) 0.40009(18) 0.80214(13) 0.0517(5) Uani 1 1 d . .
C26 C 0.4663(2) 0.49807(19) 0.79509(14) 0.0566(5) Uani 1 1 d . .
H26 H 0.5318 0.5144 0.8366 0.068 Uiso 1 1 calc R U
C27 C 0.4417(2) 0.56528(18) 0.71646(14) 0.0543(5) Uani 1 1 d . .
C29 C 0.5087(2) 0.6757(2) 0.68171(15) 0.0619(6) Uani 1 1 d . .
C30 C 0.6931(4) 0.8096(3) 0.7098(2) 0.1021(11) Uani 1 1 d . .
H30A H 0.6426 0.8640 0.6683 0.123 Uiso 1 1 calc R U
H30B H 0.7112 0.8521 0.7624 0.123 Uiso 1 1 calc R U
C31 C 0.8204(4) 0.7730(4) 0.6691(3) 0.1367(15) Uani 1 1 d . .
H31A H 0.8709 0.7207 0.7109 0.205 Uiso 1 1 calc R U
H31B H 0.8735 0.8432 0.6521 0.205 Uiso 1 1 calc R U
H31C H 0.8020 0.7308 0.6171 0.205 Uiso 1 1 calc R U
C24 C 0.3142(2) 0.1005(2) 0.93099(15) 0.0618(6) Uani 1 1 d . .
H24 H 0.2880 0.0229 0.9200 0.074 Uiso 1 1 calc R U
C23 C 0.3238(2) 0.1888(2) 0.86173(14) 0.0617(6) Uani 1 1 d . .
H23 H 0.3028 0.1696 0.8043 0.074 Uiso 1 1 calc R U
C28 C 0.2988(2) 0.4111(2) 0.72578(15) 0.0602(5) Uani 1 1 d . .
H28 H 0.2305 0.3585 0.7119 0.072 Uiso 1 1 calc R U
C32 C 0.2724(3) 0.5489(2) 0.58809(16) 0.0708(7) Uani 1 1 d . .
H32 H 0.3232 0.6178 0.5608 0.085 Uiso 1 1 calc R U
C34 C 0.2806(4) 0.4484(3) 0.52454(19) 0.1032(10) Uani 1 1 d . .
H34A H 0.3752 0.4269 0.5136 0.155 Uiso 1 1 calc R U
H34B H 0.2387 0.4755 0.4692 0.155 Uiso 1 1 calc R U
H34C H 0.2333 0.3791 0.5506 0.155 Uiso 1 1 calc R U
C33 C 0.1268(3) 0.5908(3) 0.6054(2) 0.1083(11) Uani 1 1 d . .
H33A H 0.0738 0.5237 0.6294 0.162 Uiso 1 1 calc R U
H33B H 0.0874 0.6232 0.5505 0.162 Uiso 1 1 calc R U
H33C H 0.1264 0.6523 0.6473 0.162 Uiso 1 1 calc R U

loop_
_atom_site_aniso_label
_atom_site_aniso_U_11
_atom_site_aniso_U_22
_atom_site_aniso_U_33
_atom_site_aniso_U_23
_atom_site_aniso_U_13
_atom_site_aniso_U_12
O1 0.1168(16) 0.0775(12) 0.0822(13) 0.0226(10) -0.0049(11) -0.0016(11)
O2 0.0665(11) 0.0953(14) 0.1234(16) 0.0371(12) 0.0126(11) 0.0291(10)
O3 0.1041(15) 0.0741(12) 0.1008(14) 0.0266(11) 0.0146(12) 0.0084(10)
O4 0.0886(11) 0.0549(9) 0.0564(9) 0.0057(7) 0.0030(8) -0.0015(8)
O6 0.1272(17) 0.1018(15) 0.0759(12) 0.0184(10) -0.0124(11) -0.0654(13)
O5 0.1123(16) 0.0816(13) 0.1017(15) 0.0374(11) -0.0218(12) -0.0303(11)
N1 0.0599(11) 0.0615(11) 0.0543(10) 0.0034(8) 0.0030(8) 0.0012(8)
N2 0.0621(11) 0.0584(10) 0.0563(10) 0.0084(8) -0.0013(8) -0.0070(8)
C1 0.147(3) 0.100(2) 0.0744(19) 0.0205(16) -0.0014(19) -0.038(2)
C2 0.0791(16) 0.0573(13) 0.0621(14) 0.0065(10) -0.0077(12) -0.0085(11)
C3 0.0601(14) 0.0942(19) 0.0724(16) 0.0173(14) 0.0101(12) -0.0033(13)
C4 0.0497(12) 0.0944(18) 0.0774(16) 0.0213(14) 0.0071(11) 0.0096(12)
C5 0.0459(11) 0.0619(12) 0.0571(12) 0.0011(10) -0.0003(9) 0.0008(9)
C9 0.0451(10) 0.0595(12) 0.0551(12) 0.0002(9) -0.0013(9) 0.0017(9)
C10 0.0460(11) 0.0715(14) 0.0613(13) 0.0044(11) 0.0036(9) 0.0061(10)
C11 0.0480(11) 0.0594(12) 0.0587(12) 0.0006(10) -0.0032(9) -0.0001(9)
C12 0.0590(13) 0.0608(13) 0.0676(14) 0.0028(11) -0.0102(11) -0.0047(10)
C13 0.0773(19) 0.084(2) 0.141(3) 0.0172(19) -0.0191(19) 0.0217(15)
C14 0.089(2) 0.108(2) 0.139(3) -0.015(2) -0.026(2) 0.0239(18)
C8 0.0566(12) 0.0630(13) 0.0606(13) 0.0009(10) 0.0047(10) 0.0067(10)
C15 0.0798(16) 0.0692(14) 0.0548(13) 0.0040(11) 0.0106(11) 0.0019(12)
C16 0.092(2) 0.130(3) 0.084(2) 0.0045(18) 0.0245(16) -0.0297(19)
C17 0.163(3) 0.106(2) 0.0589(16) -0.0166(16) 0.0106(18) -0.018(2)
C7 0.0701(15) 0.0653(14) 0.0846(17) 0.0079(13) -0.0004(13) 0.0175(12)
C6 0.0579(13) 0.0657(14) 0.0724(15) 0.0058(11) 0.0094(11) 0.0115(11)
C18 0.0813(16) 0.0543(13) 0.0799(16) 0.0092(11) 0.0160(13) -0.0016(11)
C19 0.0522(11) 0.0508(11) 0.0499(11) 0.0024(9) 0.0060(8) 0.0009(8)
C20 0.0694(14) 0.0563(12) 0.0481(11) -0.0046(9) -0.0032(10) -0.0040(10)
C21 0.0680(13) 0.0475(11) 0.0544(12) -0.0038(9) -0.0012(10) -0.0086(9)
C22 0.0506(11) 0.0507(11) 0.0489(11) -0.0005(8) 0.0031(8) -0.0044(8)
C25 0.0531(11) 0.0524(11) 0.0491(11) -0.0004(9) 0.0041(9) -0.0050(9)
C26 0.0621(12) 0.0593(12) 0.0484(11) -0.0031(9) 0.0041(9) -0.0105(10)
C27 0.0593(12) 0.0522(11) 0.0511(11) -0.0031(9) 0.0081(9) -0.0070(9)
C29 0.0707(14) 0.0590(13) 0.0557(13) -0.0031(10) 0.0117(11) -0.0095(11)
C30 0.128(3) 0.094(2) 0.086(2) 0.0002(16) 0.0112(19) -0.057(2)
C31 0.110(3) 0.118(3) 0.183(4) -0.007(3) 0.012(3) -0.036(2)
C24 0.0764(15) 0.0525(12) 0.0571(13) -0.0054(10) 0.0037(11) -0.0149(10)
C23 0.0749(14) 0.0622(13) 0.0487(11) -0.0051(10) -0.0011(10) -0.0158(11)
C28 0.0610(13) 0.0592(12) 0.0596(13) 0.0051(10) -0.0011(10) -0.0128(10)
C32 0.0776(16) 0.0710(15) 0.0614(14) 0.0181(11) -0.0112(12) -0.0112(12)
C34 0.145(3) 0.104(2) 0.0599(16) 0.0019(16) -0.0160(17) -0.003(2)
C33 0.092(2) 0.122(3) 0.106(2) 0.022(2) -0.0209(18) 0.0192(19)

loop_
_atom_type_symbol
_atom_type_description
_atom_type_scat_dispersion_real
_atom_type_scat_dispersion_imag
_atom_type_scat_source
C C 0.0033 0.0016 'International Tables Vol C Tables 4.2.6.8 and 6.1.1.4'
H H 0.0000 0.0000 'International Tables Vol C Tables 4.2.6.8 and 6.1.1.4'
N N 0.0061 0.0033 'International Tables Vol C Tables 4.2.6.8 and 6.1.1.4'
O O 0.0106 0.0060 'International Tables Vol C Tables 4.2.6.8 and 6.1.1.4'

loop_
_geom_angle_atom_site_label_1
_geom_angle_atom_site_label_2
_geom_angle_atom_site_label_3
_geom_angle
C2 O1 C1 117.5(2)
C12 O2 C13 119.5(2)
C19 O4 C18 117.89(18)
C29 O6 C30 118.8(2)
C8 N1 C11 108.03(18)
C8 N1 C15 123.82(19)
C11 N1 C15 128.02(19)
C28 N2 C27 108.16(18)
C28 N2 C32 123.46(19)
C27 N2 C32 128.35(18)
O1 C1 H1A 109.5
O1 C1 H1B 109.5
H1A C1 H1B 109.5
O1 C1 H1C 109.5
H1A C1 H1C 109.5
H1B C1 H1C 109.5
O1 C2 C3 124.6(2)
O1 C2 C7 116.4(2)
C3 C2 C7 119.0(2)
C2 C3 C4 119.2(2)
C2 C3 H3 120.4
C4 C3 H3 120.4
C3 C4 C5 123.0(2)
C3 C4 H4 118.5
C5 C4 H4 118.5
C4 C5 C6 116.5(2)
C4 C5 C9 121.00(19)
C6 C5 C9 122.48(19)
C8 C9 C10 105.41(19)
C8 C9 C5 127.81(19)
C10 C9 C5 126.78(19)
C11 C10 C9 109.05(19)
C11 C10 H10 125.5
C9 C10 H10 125.5
C10 C11 N1 107.50(18)
C10 C11 C12 127.2(2)
N1 C11 C12 125.2(2)
O3 C12 O2 122.6(2)
O3 C12 C11 127.2(2)
O2 C12 C11 110.3(2)
C14 C13 O2 109.8(3)
C14 C13 H13A 109.7
O2 C13 H13A 109.7
C14 C13 H13B 109.7
O2 C13 H13B 109.7
H13A C13 H13B 108.2
C13 C14 H14A 109.5
C13 C14 H14B 109.5
H14A C14 H14B 109.5
C13 C14 H14C 109.5
H14A C14 H14C 109.5
H14B C14 H14C 109.5
N1 C8 C9 110.0(2)
N1 C8 H8 125.0
C9 C8 H8 125.0
N1 C15 C16 109.8(2)
N1 C15 C17 110.4(2)
C16 C15 C17 112.1(3)
N1 C15 H15 108.1
C16 C15 H15 108.1
C17 C15 H15 108.1
C15 C16 H16A 109.5
C15 C16 H16B 109.5
H16A C16 H16B 109.5
C15 C16 H16C 109.5
H16A C16 H16C 109.5
H16B C16 H16C 109.5
C15 C17 H17A 109.5
C15 C17 H17B 109.5
H17A C17 H17B 109.5
C15 C17 H17C 109.5
H17A C17 H17C 109.5
H17B C17 H17C 109.5
C6 C7 C2 121.1(2)
C6 C7 H7 119.4
C2 C7 H7 119.4
C7 C6 C5 121.1(2)
C7 C6 H6 119.5
C5 C6 H6 119.5
O4 C18 H18A 109.5
O4 C18 H18B 109.5
H18A C18 H18B 109.5
O4 C18 H18C 109.5
H18A C18 H18C 109.5
H18B C18 H18C 109.5
O4 C19 C24 124.48(19)
O4 C19 C20 115.87(19)
C24 C19 C20 119.65(19)
C21 C20 C19 120.1(2)
C21 C20 H20 119.9
C19 C20 H20 119.9
C20 C21 C22 121.51(19)
C20 C21 H21 119.2
C22 C21 H21 119.2
C21 C22 C23 117.20(19)
C21 C22 C25 120.62(18)
C23 C22 C25 122.18(19)
C28 C25 C26 105.70(18)
C28 C25 C22 126.92(19)
C26 C25 C22 127.38(19)
C27 C26 C25 108.50(19)
C27 C26 H26 125.7
C25 C26 H26 125.7
C26 C27 N2 107.54(18)
C26 C27 C29 128.1(2)
N2 C27 C29 124.4(2)
O5 C29 O6 122.1(2)
O5 C29 C27 127.3(2)
O6 C29 C27 110.6(2)
C31 C30 O6 109.6(3)
C31 C30 H30A 109.8
O6 C30 H30A 109.8
C31 C30 H30B 109.8
O6 C30 H30B 109.8
H30A C30 H30B 108.2
C30 C31 H31A 109.5
C30 C31 H31B 109.5
H31A C31 H31B 109.5
C30 C31 H31C 109.5
H31A C31 H31C 109.5
H31B C31 H31C 109.5
C19 C24 C23 119.7(2)
C19 C24 H24 120.2
C23 C24 H24 120.2
C24 C23 C22 121.8(2)
C24 C23 H23 119.1
C22 C23 H23 119.1
N2 C28 C25 110.09(19)
N2 C28 H28 125.0
C25 C28 H28 125.0
N2 C32 C33 109.5(2)
N2 C32 C34 110.7(2)
C33 C32 C34 112.4(3)
N2 C32 H32 108.0
C33 C32 H32 108.0
C34 C32 H32 108.0
C32 C34 H34A 109.5
C32 C34 H34B 109.5
H34A C34 H34B 109.5
C32 C34 H34C 109.5
H34A C34 H34C 109.5
H34B C34 H34C 109.5
C32 C33 H33A 109.5
C32 C33 H33B 109.5
H33A C33 H33B 109.5
C32 C33 H33C 109.5
H33A C33 H33C 109.5
H33B C33 H33C 109.5

loop_
_geom_bond_atom_site_label_1
_geom_bond_atom_site_label_2
_geom_bond_distance
O1 C2 1.366(3)
O1 C1 1.426(4)
O2 C12 1.334(3)
O2 C13 1.450(3)
O3 C12 1.195(3)
O4 C19 1.368(2)
O4 C18 1.429(3)
O6 C29 1.338(3)
O6 C30 1.466(3)
O5 C29 1.195(3)
N1 C8 1.354(3)
N1 C11 1.381(3)
N1 C15 1.479(3)
N2 C28 1.356(3)
N2 C27 1.387(3)
N2 C32 1.480(3)
C1 H1A 0.9600
C1 H1B 0.9600
C1 H1C 0.9600
C2 C3 1.372(4)
C2 C7 1.376(4)
C3 C4 1.376(3)
C3 H3 0.9300
C4 C5 1.383(3)
C4 H4 0.9300
C5 C6 1.384(3)
C5 C9 1.464(3)
C9 C8 1.380(3)
C9 C10 1.399(3)
C10 C11 1.368(3)
C10 H10 0.9300
C11 C12 1.455(3)
C13 C14 1.430(4)
C13 H13A 0.9700
C13 H13B 0.9700
C14 H14A 0.9600
C14 H14B 0.9600
C14 H14C 0.9600
C8 H8 0.9300
C15 C16 1.501(4)
C15 C17 1.516(4)
C15 H15 0.9800
C16 H16A 0.9600
C16 H16B 0.9600
C16 H16C 0.9600
C17 H17A 0.9600
C17 H17B 0.9600
C17 H17C 0.9600
C7 C6 1.373(3)
C7 H7 0.9300
C6 H6 0.9300
C18 H18A 0.9600
C18 H18B 0.9600
C18 H18C 0.9600
C19 C24 1.376(3)
C19 C20 1.389(3)
C20 C21 1.374(3)
C20 H20 0.9300
C21 C22 1.390(3)
C21 H21 0.9300
C22 C23 1.395(3)
C22 C25 1.468(3)
C25 C28 1.377(3)
C25 C26 1.413(3)
C26 C27 1.374(3)
C26 H26 0.9300
C27 C29 1.459(3)
C30 C31 1.435(5)
C30 H30A 0.9700
C30 H30B 0.9700
C31 H31A 0.9600
C31 H31B 0.9600
C31 H31C 0.9600
C24 C23 1.381(3)
C24 H24 0.9300
C23 H23 0.9300
C28 H28 0.9300
C32 C33 1.506(4)
C32 C34 1.518(4)
C32 H32 0.9800
C34 H34A 0.9600
C34 H34B 0.9600
C34 H34C 0.9600
C33 H33A 0.9600
C33 H33B 0.9600
C33 H33C 0.9600

loop_
_geom_torsion_atom_site_label_1
_geom_torsion_atom_site_label_2
_geom_torsion_atom_site_label_3
_geom_torsion_atom_site_label_4
_geom_torsion
C1 O1 C2 C3 4.8(4)
C1 O1 C2 C7 -174.9(3)
O1 C2 C3 C4 -179.8(2)
C7 C2 C3 C4 -0.1(4)
C2 C3 C4 C5 -0.7(4)
C3 C4 C5 C6 1.1(4)
C3 C4 C5 C9 -178.3(2)
C4 C5 C9 C8 -165.6(2)
C6 C5 C9 C8 15.0(4)
C4 C5 C9 C10 15.5(4)
C6 C5 C9 C10 -163.9(2)
C8 C9 C10 C11 0.1(3)
C5 C9 C10 C11 179.2(2)
C9 C10 C11 N1 0.0(3)
C9 C10 C11 C12 -177.7(2)
C8 N1 C11 C10 0.0(2)
C15 N1 C11 C10 176.0(2)
C8 N1 C11 C12 177.7(2)
C15 N1 C11 C12 -6.3(4)
C13 O2 C12 O3 1.0(4)
C13 O2 C12 C11 179.9(2)
C10 C11 C12 O3 169.8(3)
N1 C11 C12 O3 -7.5(4)
C10 C11 C12 O2 -9.0(3)
N1 C11 C12 O2 173.7(2)
C12 O2 C13 C14 105.3(3)
C11 N1 C8 C9 0.1(3)
C15 N1 C8 C9 -176.1(2)
C10 C9 C8 N1 -0.1(3)
C5 C9 C8 N1 -179.2(2)
C8 N1 C15 C16 -67.9(3)
C11 N1 C15 C16 116.7(3)
C8 N1 C15 C17 56.3(3)
C11 N1 C15 C17 -119.2(3)
O1 C2 C7 C6 -179.9(2)
C3 C2 C7 C6 0.3(4)
C2 C7 C6 C5 0.1(4)
C4 C5 C6 C7 -0.8(4)
C9 C5 C6 C7 178.6(2)
C18 O4 C19 C24 5.4(3)
C18 O4 C19 C20 -174.7(2)
O4 C19 C20 C21 -179.8(2)
C24 C19 C20 C21 0.1(3)
C19 C20 C21 C22 -0.2(3)
C20 C21 C22 C23 0.6(3)
C20 C21 C22 C25 -179.9(2)
C21 C22 C25 C28 -148.9(2)
C23 C22 C25 C28 30.6(3)
C21 C22 C25 C26 31.0(3)
C23 C22 C25 C26 -149.5(2)
C28 C25 C26 C27 0.6(2)
C22 C25 C26 C27 -179.3(2)
C25 C26 C27 N2 -0.6(2)
C25 C26 C27 C29 178.8(2)
C28 N2 C27 C26 0.4(2)
C32 N2 C27 C26 178.6(2)
C28 N2 C27 C29 -179.0(2)
C32 N2 C27 C29 -0.8(4)
C30 O6 C29 O5 -1.4(4)
C30 O6 C29 C27 178.6(2)
C26 C27 C29 O5 -175.2(3)
N2 C27 C29 O5 4.1(4)
C26 C27 C29 O6 4.8(3)
N2 C27 C29 O6 -176.0(2)
C29 O6 C30 C31 -100.5(4)
O4 C19 C24 C23 179.5(2)
C20 C19 C24 C23 -0.3(3)
C19 C24 C23 C22 0.7(4)
C21 C22 C23 C24 -0.8(3)
C25 C22 C23 C24 179.7(2)
C27 N2 C28 C25 0.0(3)
C32 N2 C28 C25 -178.3(2)
C26 C25 C28 N2 -0.4(3)
C22 C25 C28 N2 179.5(2)
C28 N2 C32 C33 67.5(3)
C27 N2 C32 C33 -110.5(3)
C28 N2 C32 C34 -57.1(3)
C27 N2 C32 C34 125.0(3)
